data_2006241
loop_
_publ_author_name
'Kan Kanamori'
'Kazuhito Ino'
'Ken-Ichi Okamoto'

_publ_contact_author
;
  KAN KANAMORI
  Department of Chemistry,
  Faculty of Science,
  Toyama University,
  Gofuku 3190, Toyama 930, Japan
;
_publ_section_title Aqua(ethylenediamine-<i>N</i>,<i>N</i>'-diacetato-<i>O</i>,<i>O</i>')oxovanadium(IV)
_journal_issue 6
_journal_name_full 'Acta Crystallographica Section C'
_journal_page_first 672
_journal_page_last 673
_journal_paper_doi 10.1107/S0108270197000231
_journal_volume 53
_journal_year 1997
_chemical_formula_moiety '[V O (C6 H10 N2 O4)(H2 O)]'
_chemical_formula_sum 'C6 H12 N2 O6 V'
_chemical_formula_weight 259.11
_space_group_IT_number 7
_symmetry_cell_setting monoclinic
_symmetry_space_group_name_Hall 'P -2yc'
_symmetry_space_group_name_H-M 'P 1 c 1'
_cell_angle_alpha 90
_cell_angle_beta 118.576(6)
_cell_angle_gamma 90
_cell_formula_units_Z 2
_cell_length_a 8.307(2)
_cell_length_b 6.7435(9)
_cell_length_c 10.102(2)
_cell_measurement_reflns_used 25
_cell_measurement_temperature 296
_cell_measurement_theta_max 10
_cell_measurement_theta_min 8
_cell_volume 496.96(17)
_computing_cell_refinement 'CAD-4 Software'
_computing_data_collection 'CAD-4 Software (Enraf-Nonius, 1989)'
_computing_data_reduction 'TEXSAN (Molecular Structure Corporation, 1995)'
_computing_molecular_graphics TEXSAN
_computing_publication_material TEXSAN
_computing_structure_refinement TEXSAN
_computing_structure_solution TEXSAN
_diffrn_ambient_temperature 296
_diffrn_measurement_device 'Enraf Nonius CAD-4'
_diffrn_measurement_method \w/2\q
_diffrn_radiation_monochromator graphite
_diffrn_radiation_source 'Enraf Nonius sealed tube'
_diffrn_radiation_type 'Mo K\a'
_diffrn_radiation_wavelength 0.7107
_diffrn_reflns_av_R_equivalents 2.11
_diffrn_reflns_av_sigmaI/netI 0.018
_diffrn_reflns_limit_h_max 9
_diffrn_reflns_limit_h_min 0
_diffrn_reflns_limit_k_max 9
_diffrn_reflns_limit_k_min 0
_diffrn_reflns_limit_l_max 12
_diffrn_reflns_limit_l_min -14
_diffrn_reflns_number 1582
_diffrn_reflns_reduction_process 'Lp corrections applied'
_diffrn_reflns_theta_max 30.00
_diffrn_reflns_theta_min 1.00
_diffrn_standards_decay_% -2.60
_diffrn_standards_interval_count 120
_diffrn_standards_number 3
_exptl_absorpt_coefficient_mu 1.010
_exptl_absorpt_correction_T_max 0.817
_exptl_absorpt_correction_T_min 0.764
_exptl_absorpt_correction_type '\y scans (North, Phillips & Mwthews, 1968)'
_exptl_crystal_colour blue
_exptl_crystal_density_diffrn 1.732
_exptl_crystal_density_meas ?
_exptl_crystal_description plate
_exptl_crystal_F_000 266
_exptl_crystal_size_max 0.38
_exptl_crystal_size_mid 0.30
_exptl_crystal_size_min 0.20
_refine_diff_density_max 0.29
_refine_diff_density_min -0.68
_refine_ls_extinction_method none
_refine_ls_goodness_of_fit_obs 1.417
_refine_ls_hydrogen_treatment noref
_refine_ls_matrix_type full
_refine_ls_number_constraints 0
_refine_ls_number_parameters 134
_refine_ls_number_reflns 1380
_refine_ls_number_restraints 0
_refine_ls_R_factor_obs .0309
_refine_ls_shift/esd_max 0.0030
_refine_ls_shift/esd_mean 0.0000
_refine_ls_structure_factor_coef F
_refine_ls_weighting_details 'w = 1/[\s^2^(Fo) + 0.00090|Fo|^2^]'
_refine_ls_weighting_scheme calc
_refine_ls_wR_factor_obs .0450
_reflns_number_observed 1380
_reflns_number_total 1498
_reflns_observed_criterion >1.5sigma(I)
_cod_data_source_file oa1014.cif
_cod_data_source_block I
_cod_depositor_comments
;
The following automatic conversions were performed:

'_exptl_crystal_density_meas' value 'not measured' was changed to '?'
- the value is perceived as not measured.

Automatic conversion script
Id: cif_fix_values 3008 2015-01-20 13:52:24Z robertas 

The following automatic conversions were performed:

'_refine_ls_weighting_scheme' value 'w = 1/[\s^2^(Fo) +
0.00090|Fo|^2^]' was changed to 'calc'. New tag
'_refine_ls_weighting_details' was created. The value of the new tag
was set to 'w = 1/[\s^2^(Fo) + 0.00090|Fo|^2^]'.

Automatic conversion script
Id: cif_fix_values 3143 2015-03-26 13:38:13Z robertas 
;
_cod_original_cell_volume 496.90(10)
_cod_original_sg_symbol_H-M 'P c'
_cod_original_formula_sum 'C6 H12 N2 O6 V '
_cod_database_code 2006241

loop_
_symmetry_equiv_pos_as_xyz
'   +x,   +y,   +z'
'   +x,   -y,1/2+z'

loop_
_atom_site_aniso_label
_atom_site_aniso_U_11
_atom_site_aniso_U_22
_atom_site_aniso_U_33
_atom_site_aniso_U_12
_atom_site_aniso_U_13
_atom_site_aniso_U_23
V .0185(2) .0155(2) .0139(2) -.00100(10) .00740(10) .00060(10)
O1 .0191(8) .0255(8) .0178(7) .0000(7) .0091(6) -.0041(7)
O2 .0227(10) .0610(10) .0229(10) .0010(10) .0069(7) -.0080(10)
O3 .0289(9) .0278(9) .0163(6) -.0081(7) .0088(6) -.0007(6)
O4 .062(2) .062(2) .0350(10) -.040(2) .0160(10) -.0170(10)
O5 .0222(8) .0302(10) .0223(7) .0024(7) .0103(6) -.0022(7)
O6 .0410(10) .0228(9) .0261(8) -.0036(8) .0181(7) .0035(7)
N1 .0268(10) .0270(10) .0204(8) .0025(7) .0149(8) -.0021(7)
N2 .0320(10) .0193(9) .0211(9) -.0007(8) .0153(8) .0008(7)
C1 .0210(10) .0300(10) .0190(10) .0000(8) .0100(10) .0010(7)
C2 .0200(10) .047(2) .0280(10) -.0010(10) .0123(9) -.0110(10)
C3 .0360(10) .0270(10) .0360(10) .0100(10) .0190(10) .0000(10)
C4 .0390(10) .0220(10) .0270(10) .0058(10) .0140(10) .0070(9)
C5 .037(2) .0230(10) .0350(10) -.0100(10) .0190(10) .0010(10)
C6 .0300(10) .0310(10) .0290(10) -.0121(10) .0142(10) -.0080(10)

loop_
_atom_site_label
_atom_site_fract_x
_atom_site_fract_y
_atom_site_fract_z
_atom_site_U_iso_or_equiv
_atom_site_thermal_displace_type
_atom_site_calc_flag
_atom_site_calc_attached_atom
_atom_site_refinement_flags
_atom_site_occupancy
V .8000 .51001(4) .1000 .01610(9) Uani d . S 1.00
O1 .6246(3) .4413(3) -.1122(2) .0207(4) Uani d . . 1.00
O2 .3347(3) .4424(5) -.2885(3) .0372(6) Uani d . . 1.00
O3 .9774(3) .6643(3) .2820(2) .0252(4) Uani d . . 1.00
O4 1.1678(5) .9167(5) .3882(3) .0559(8) Uani d . . 1.00
O5 1.0042(3) .4153(3) .0557(2) .0251(4) Uani d . . 1.00
O6 .7815(3) .3280(3) .1933(2) .0289(4) Uani d . . 1.00
N1 .5750(3) .6792(3) .0767(2) .0234(5) Uani d . . 1.00
N2 .8416(3) .8062(3) .0019(2) .0231(5) Uani d . . 1.00
C1 .4571(5) .4895(4) -.1606(4) .0230(7) Uani d . . 1.00
C2 .4081(4) .5982(5) -.0529(3) .0314(7) Uani d . . 1.00
C3 .6002(5) .8929(5) .0617(4) .0324(7) Uani d . . 1.00
C4 .6722(4) .9231(4) -.0486(3) .0297(6) Uani d . . 1.00
C5 1.0066(4) .9038(5) .1188(4) .0304(7) Uani d . . 1.00
C6 1.0575(4) .8288(4) .2759(3) .0296(6) Uani d . . 1.00
H1 .5633 .6606 .1649 .0281 Uiso calc . . 1.00
H2 .8590 .7779 -.0825 .0277 Uiso calc . . 1.00
H3 .3496 .5087 -.0168 .0377 Uiso calc . . 1.00
H4 .3269 .7042 -.1050 .0377 Uiso calc . . 1.00
H5 .4860 .9591 .0261 .0388 Uiso calc . . 1.00
H6 .6853 .9454 .1572 .0388 Uiso calc . . 1.00
H7 .6979 1.0596 -.0524 .0356 Uiso calc . . 1.00
H8 .5832 .8800 -.1459 .0356 Uiso calc . . 1.00
H9 1.1059 .8787 .0993 .0365 Uiso calc . . 1.00
H10 .9850 1.0425 .1150 .0365 Uiso calc . . 1.00

loop_
_atom_type_symbol
_atom_type_scat_dispersion_real
_atom_type_scat_dispersion_imag
_atom_type_scat_source
V 0.300 0.529
;International Tables for Crystallography
(1992, Vol. C, Tables 4.2.6.8 and 6.1.1.1)
;
C 0.003 0.002
;International Tables for Crystallography
(1992, Vol. C, Tables 4.2.6.8 and 6.1.1.1)
;
H 0.000 0.000
;International Tables for Crystallography
(1992, Vol. C, Table 6.1.1.2)
;
N 0.006 0.003
;International Tables for Crystallography
(1992, Vol. C, Tables 4.2.6.8 and 6.1.1.1)
;
O 0.011 0.006
;International Tables for Crystallography
(1992, Vol. C, Tables 4.2.6.8 and 6.1.1.1)
;

loop_
_geom_angle_atom_site_label_1
_geom_angle_atom_site_label_2
_geom_angle_atom_site_label_3
_geom_angle_site_symmetry_1
_geom_angle_site_symmetry_2
_geom_angle_site_symmetry_3
_geom_angle
_geom_angle_publ_flag
O1 V O3 1_555 1_555 1_555 161.10(9) yes
O1 V O5 1_555 1_555 1_555 87.02(8) yes
O1 V O6 1_555 1_555 1_555 103.30(10) yes
O1 V N1 1_555 1_555 1_555 81.48(8) yes
O1 V N2 1_555 1_555 1_555 85.54(8) no
O3 V O5 1_555 1_555 1_555 92.28(9) yes
O3 V O6 1_555 1_555 1_555 95.40(10) yes
O3 V N1 1_555 1_555 1_555 92.58(9) no
O3 V N2 1_555 1_555 1_555 75.65(8) yes
O5 V O6 1_555 1_555 1_555 102.20(10) yes
O5 V N1 1_555 1_555 1_555 157.93(9) yes
O5 V N2 1_555 1_555 1_555 82.40(8) yes
O6 V N1 1_555 1_555 1_555 98.70(10) yes
O6 V N2 1_555 1_555 1_555 170.15(10) yes
N1 V N2 1_555 1_555 1_555 77.99(8) yes
V O1 C1 1_555 1_555 1_555 117.1(2) no
V O3 C6 1_555 1_555 1_555 124.2(2) no
V N1 C2 1_555 1_555 1_555 107.8(2) no
V N1 C3 1_555 1_555 1_555 112.3(2) no
V N1 H1 1_555 1_555 1_555 107.9(2) no
C2 N1 C3 1_555 1_555 1_555 112.8(2) no
C2 N1 H1 1_555 1_555 1_555 107.9(2) no
C3 N1 H1 1_555 1_555 1_555 107.9(2) no
V N2 C4 1_555 1_555 1_555 107.1(2) no
V N2 C5 1_555 1_555 1_555 108.3(2) no
V N2 H2 1_555 1_555 1_555 109.1(2) no
C4 N2 C5 1_555 1_555 1_555 114.1(2) no
C4 N2 H2 1_555 1_555 1_555 109.1(2) no
C5 N2 H2 1_555 1_555 1_555 109.1(2) no
O1 C1 O2 1_555 1_555 1_555 122.1(3) no
O1 C1 C2 1_555 1_555 1_555 117.7(3) no
O2 C1 C2 1_555 1_555 1_555 120.1(3) no
N1 C2 C1 1_555 1_555 1_555 110.6(2) no
N1 C2 H3 1_555 1_555 1_555 109.2(2) no
N1 C2 H4 1_555 1_555 1_555 109.2(3) no
C1 C2 H3 1_555 1_555 1_555 109.2(3) no
C1 C2 H4 1_555 1_555 1_555 109.2(3) no
H3 C2 H4 1_555 1_555 1_555 109.4(3) no
N1 C3 C4 1_555 1_555 1_555 109.4(2) no
N1 C3 H5 1_555 1_555 1_555 109.5(3) no
N1 C3 H6 1_555 1_555 1_555 109.5(3) no
C4 C3 H5 1_555 1_555 1_555 109.5(3) no
C4 C3 H6 1_555 1_555 1_555 109.5(3) no
H5 C3 H6 1_555 1_555 1_555 109.5(3) no
N2 C4 C3 1_555 1_555 1_555 108.8(2) no
N2 C4 H7 1_555 1_555 1_555 109.7(3) no
N2 C4 H8 1_555 1_555 1_555 109.7(2) no
C3 C4 H7 1_555 1_555 1_555 109.6(3) no
C3 C4 H8 1_555 1_555 1_555 109.6(3) no
H7 C4 H8 1_555 1_555 1_555 109.5(3) no
N2 C5 C6 1_555 1_555 1_555 112.1(2) no
N2 C5 H9 1_555 1_555 1_555 108.8(3) no
N2 C5 H10 1_555 1_555 1_555 108.8(3) no
C6 C5 H9 1_555 1_555 1_555 108.8(3) no
C6 C5 H10 1_555 1_555 1_555 108.8(3) no
H9 C5 H10 1_555 1_555 1_555 109.5(3) no
O3 C6 O4 1_555 1_555 1_555 122.8(3) no
O3 C6 C5 1_555 1_555 1_555 115.9(2) no
O4 C6 C5 1_555 1_555 1_555 121.3(3) no

loop_
_geom_bond_atom_site_label_1
_geom_bond_atom_site_label_2
_geom_bond_site_symmetry_1
_geom_bond_site_symmetry_2
_geom_bond_distance
_geom_bond_publ_flag
V O1 1_555 1_555 1.986(2) yes
V O3 1_555 1_555 2.011(2) yes
V O5 1_555 1_555 2.053(2) yes
V O6 1_555 1_555 1.599(2) yes
V N1 1_555 1_555 2.104(2) yes
V N2 1_555 1_555 2.328(2) yes
O1 C1 1_555 1_555 1.277(4) no
O2 C1 1_555 1_555 1.244(4) no
O3 C6 1_555 1_555 1.310(3) no
O4 C6 1_555 1_555 1.218(4) no
N1 C2 1_555 1_555 1.482(4) no
N1 C3 1_555 1_555 1.475(4) no
N2 C4 1_555 1_555 1.474(4) no
N2 C5 1_555 1_555 1.469(4) no
C1 C2 1_555 1_555 1.520(4) no
C3 C4 1_555 1_555 1.510(4) no
C5 C6 1_555 1_555 1.520(4) no
